data_2233089
loop_
_publ_author_name
'Rasekh, Hossein Ali'
'Bahrami, Bohlul'

_publ_section_title
;
 Bis(\m-pyridinium-2-carboxylato-\k^2^<i>O</i>:<i>O</i>')bis[triaqua(sulfato-\k<i>O</i>)manganese(II)]
;
_journal_coeditor_code BQ2328
_journal_issue 1
_journal_name_full 'Acta Crystallographica Section E'
_journal_page_first m88
_journal_paper_doi 10.1107/S1600536811054596
_journal_volume 68
_journal_year 2012
_chemical_formula_iupac '[Mn2 (S O4)2 (C6 H5 N O2)2 (H2 O)6]'
_chemical_formula_moiety 'C12 H22 Mn2 N2 O18 S2'
_chemical_formula_sum 'C12 H22 Mn2 N2 O18 S2'
_chemical_formula_weight 656.32
_chemical_name_systematic
Bis(\m-pyridinium-2-carboxylato-\k^2^<i>O</i>:<i>O</i>')bis[triaqua(sulfato-\k<i>O</i>)manganese(II)]
_space_group_IT_number 61
_symmetry_cell_setting orthorhombic
_symmetry_space_group_name_Hall '-P 2ac 2ab'
_symmetry_space_group_name_H-M 'P b c a'
_atom_sites_solution_hydrogens geom
_atom_sites_solution_primary direct
_atom_sites_solution_secondary difmap
_audit_creation_method SHELXL-97
_cell_angle_alpha 90.00
_cell_angle_beta 90.00
_cell_angle_gamma 90.00
_cell_formula_units_Z 4
_cell_length_a 16.886(3)
_cell_length_b 7.6022(15)
_cell_length_c 18.070(4)
_cell_measurement_reflns_used 2525
_cell_measurement_temperature 291(2)
_cell_measurement_theta_max 27.43
_cell_measurement_theta_min 2.45
_cell_volume 2319.7(8)
_computing_cell_refinement 'SAINT (Bruker, 2005)'
_computing_data_collection 'APEX2 (Bruker, 2005)'
_computing_data_reduction 'SAINT (Bruker, 2005)'
_computing_molecular_graphics 'SHELXTL (Sheldrick, 2008)'
_computing_publication_material 'SHELXTL (Sheldrick, 2008) and PLATON (Spek, 2009)'
_computing_structure_refinement 'SHELXTL (Sheldrick, 2008)'
_computing_structure_solution 'SHELXTL (Sheldrick, 2008)'
_diffrn_ambient_temperature 291(2)
_diffrn_measured_fraction_theta_full 0.955
_diffrn_measured_fraction_theta_max 0.955
_diffrn_measurement_device_type
;
Bruker SMART APEXII CCD area-detector
;
_diffrn_measurement_method '\f and \w scans'
_diffrn_radiation_monochromator graphite
_diffrn_radiation_source 'fine-focus sealed tube'
_diffrn_radiation_type MoK\a
_diffrn_radiation_wavelength 0.71073
_diffrn_reflns_av_R_equivalents 0.0331
_diffrn_reflns_av_sigmaI/netI 0.0452
_diffrn_reflns_limit_h_max 20
_diffrn_reflns_limit_h_min -17
_diffrn_reflns_limit_k_max 9
_diffrn_reflns_limit_k_min -8
_diffrn_reflns_limit_l_max 18
_diffrn_reflns_limit_l_min -21
_diffrn_reflns_number 5787
_diffrn_reflns_theta_full 25.00
_diffrn_reflns_theta_max 25.00
_diffrn_reflns_theta_min 2.41
_diffrn_standards_number 0
_exptl_absorpt_coefficient_mu 1.359
_exptl_absorpt_correction_T_max 0.7920
_exptl_absorpt_correction_T_min 0.7022
_exptl_absorpt_correction_type multi-scan
_exptl_absorpt_process_details '(<i>SADABS</i>; Bruker, 2005)'
_exptl_crystal_colour light-brown
_exptl_crystal_density_diffrn 1.879
_exptl_crystal_density_method 'not measured'
_exptl_crystal_description block
_exptl_crystal_F_000 1336
_exptl_crystal_size_max 0.28
_exptl_crystal_size_mid 0.22
_exptl_crystal_size_min 0.18
_refine_diff_density_max 0.277
_refine_diff_density_min -0.236
_refine_ls_extinction_method none
_refine_ls_goodness_of_fit_ref 1.264
_refine_ls_hydrogen_treatment mixed
_refine_ls_matrix_type full
_refine_ls_number_parameters 181
_refine_ls_number_reflns 1944
_refine_ls_number_restraints 9
_refine_ls_restrained_S_all 0.897
_refine_ls_R_factor_all 0.0459
_refine_ls_R_factor_gt 0.0278
_refine_ls_shift/su_max 0.001
_refine_ls_shift/su_mean 0.000
_refine_ls_structure_factor_coef Fsqd
_refine_ls_weighting_details 'calc w=1/[\s^2^(Fo^2^)+(0.0261P)^2^] where P=(Fo^2^+2Fc^2^)/3'
_refine_ls_weighting_scheme calc
_refine_ls_wR_factor_gt 0.0508
_refine_ls_wR_factor_ref 0.0753
_reflns_number_gt 1386
_reflns_number_total 1945
_reflns_threshold_expression I>2\s(I)
_cod_data_source_file bq2328.cif
_cod_data_source_block I
_cod_original_cell_volume 2319.6(8)
_cod_database_code 2233089
_cod_database_fobs_code 2233089

loop_
_symmetry_equiv_pos_as_xyz
'x, y, z'
'-x+1/2, -y, z+1/2'
'-x, y+1/2, -z+1/2'
'x+1/2, -y+1/2, -z'
'-x, -y, -z'
'x-1/2, y, -z-1/2'
'x, -y-1/2, z-1/2'
'-x-1/2, y-1/2, z'

loop_
_atom_site_type_symbol
_atom_site_label
_atom_site_fract_x
_atom_site_fract_y
_atom_site_fract_z
_atom_site_U_iso_or_equiv
_atom_site_adp_type
_atom_site_calc_flag
_atom_site_refinement_flags
_atom_site_occupancy
_atom_site_symmetry_multiplicity
C C1 0.80634(14) 0.4943(3) 0.39991(16) 0.0274(6) Uani d . 1 1
C C2 0.73913(18) 0.5011(4) 0.44213(18) 0.0441(8) Uani d . 1 1
H H2 0.7429 0.5010 0.4935 0.053 Uiso calc R 1 1
C C3 0.66613(19) 0.5082(5) 0.4087(2) 0.0608(10) Uani d . 1 1
H H3 0.6204 0.5132 0.4373 0.073 Uiso calc R 1 1
C C4 0.66096(19) 0.5077(5) 0.3323(2) 0.0580(10) Uani d . 1 1
H H4 0.6119 0.5134 0.3089 0.070 Uiso calc R 1 1
C C5 0.72870(19) 0.4990(4) 0.29191(19) 0.0513(9) Uani d . 1 1
H H5 0.7263 0.4971 0.2405 0.062 Uiso calc R 1 1
C C6 0.88940(16) 0.4876(3) 0.43176(16) 0.0281(6) Uani d . 1 1
Mn Mn1 1.06804(2) 0.42796(5) 0.39782(2) 0.02431(11) Uani d . 1 1
N N1 0.79903(13) 0.4929(3) 0.32634(13) 0.0341(6) Uani d . 1 1
H H1 0.8413 0.4879 0.2999 0.041 Uiso calc R 1 1
O O1 0.94438(10) 0.5098(3) 0.38689(11) 0.0369(5) Uani d . 1 1
O O2 1.10645(13) 0.5419(2) 0.50058(11) 0.0407(5) Uani d . 1 1
O O3 1.11498(11) 0.6541(2) 0.34100(11) 0.0326(5) Uani d . 1 1
O O4 1.03729(12) 0.8763(2) 0.40293(11) 0.0413(5) Uani d . 1 1
O O5 1.08436(11) 0.9258(2) 0.28009(10) 0.0364(5) Uani d . 1 1
O O6 1.17596(11) 0.9245(2) 0.38020(12) 0.0439(6) Uani d . 1 1
S S1 1.10322(4) 0.84382(8) 0.35237(4) 0.02353(15) Uani d . 1 1
O O1W 1.04261(13) 0.2883(3) 0.29403(12) 0.0443(6) Uani d D 1 1
H H11 1.0473(18) 0.183(2) 0.2892(18) 0.066 Uiso d D 1 1
H H12 1.0020(14) 0.322(3) 0.2717(18) 0.066 Uiso d D 1 1
O O2W 1.02785(15) 0.2033(3) 0.46116(13) 0.0499(6) Uani d D 1 1
H H21 1.023(2) 0.104(3) 0.4449(17) 0.075 Uiso d D 1 1
H H22 1.007(2) 0.208(4) 0.5024(12) 0.075 Uiso d D 1 1
O O3W 1.18013(11) 0.2837(3) 0.38886(16) 0.0541(7) Uani d D 1 1
H H31 1.1775(19) 0.177(2) 0.385(2) 0.081 Uiso d D 1 1
H H32 1.2266(12) 0.317(4) 0.386(2) 0.081 Uiso d D 1 1

loop_
_atom_site_aniso_label
_atom_site_aniso_U_11
_atom_site_aniso_U_22
_atom_site_aniso_U_33
_atom_site_aniso_U_12
_atom_site_aniso_U_13
_atom_site_aniso_U_23
C1 0.0269(15) 0.0338(14) 0.0214(16) 0.0010(10) 0.0006(13) -0.0029(13)
C2 0.0358(19) 0.069(2) 0.0275(18) 0.0012(15) 0.0040(15) -0.0017(15)
C3 0.0265(17) 0.092(3) 0.064(3) 0.0010(16) 0.0128(19) -0.004(2)
C4 0.0307(19) 0.084(3) 0.060(3) 0.0043(16) -0.0178(18) -0.008(2)
C5 0.041(2) 0.079(2) 0.034(2) 0.0091(16) -0.0136(16) -0.0051(17)
C6 0.0309(16) 0.0268(15) 0.0268(17) -0.0002(11) -0.0045(14) -0.0049(12)
Mn1 0.02487(19) 0.0253(2) 0.0228(2) -0.00078(16) 0.0004(2) 0.0016(2)
N1 0.0271(13) 0.0522(15) 0.0231(14) 0.0037(10) 0.0008(10) -0.0015(11)
O1 0.0254(11) 0.0471(12) 0.0381(13) 0.0007(8) -0.0027(10) 0.0033(9)
O2 0.0474(13) 0.0493(14) 0.0254(12) -0.0007(10) -0.0098(10) -0.0025(10)
O3 0.0453(13) 0.0190(10) 0.0336(12) -0.0011(8) 0.0102(9) -0.0012(9)
O4 0.0517(12) 0.0352(12) 0.0369(12) 0.0031(8) 0.0185(11) -0.0012(10)
O5 0.0460(12) 0.0352(11) 0.0280(11) -0.0014(9) -0.0035(9) 0.0077(9)
O6 0.0364(11) 0.0309(11) 0.0643(16) 0.0000(9) -0.0172(10) -0.0037(11)
S1 0.0258(3) 0.0226(3) 0.0222(4) -0.0006(3) 0.0009(3) 0.0009(3)
O1W 0.0555(14) 0.0397(12) 0.0376(13) 0.0123(10) -0.0153(11) -0.0104(11)
O2W 0.0808(17) 0.0247(12) 0.0441(15) -0.0037(11) 0.0313(13) 0.0021(11)
O3W 0.0279(10) 0.0296(11) 0.105(2) 0.0007(8) 0.0048(14) -0.0058(14)

loop_
_atom_type_symbol
_atom_type_description
_atom_type_scat_dispersion_real
_atom_type_scat_dispersion_imag
_atom_type_scat_source
C C 0.0033 0.0016 'International Tables Vol C Tables 4.2.6.8 and 6.1.1.4'
H H 0.0000 0.0000 'International Tables Vol C Tables 4.2.6.8 and 6.1.1.4'
N N 0.0061 0.0033 'International Tables Vol C Tables 4.2.6.8 and 6.1.1.4'
O O 0.0106 0.0060 'International Tables Vol C Tables 4.2.6.8 and 6.1.1.4'
S S 0.1246 0.1234 'International Tables Vol C Tables 4.2.6.8 and 6.1.1.4'
Mn Mn 0.3368 0.7283 'International Tables Vol C Tables 4.2.6.8 and 6.1.1.4'

loop_
_geom_angle_atom_site_label_1
_geom_angle_atom_site_label_2
_geom_angle_atom_site_label_3
_geom_angle_site_symmetry_1
_geom_angle_site_symmetry_3
_geom_angle
N1 C1 C2 . . 118.6(3)
N1 C1 C6 . . 117.6(2)
C2 C1 C6 . . 123.8(3)
C1 C2 C3 . . 120.0(3)
C1 C2 H2 . . 120.0
C3 C2 H2 . . 120.0
C2 C3 C4 . . 119.7(3)
C2 C3 H3 . . 120.1
C4 C3 H3 . . 120.1
C5 C4 C3 . . 118.9(3)
C5 C4 H4 . . 120.6
C3 C4 H4 . . 120.6
N1 C5 C4 . . 119.9(3)
N1 C5 H5 . . 120.1
C4 C5 H5 . . 120.1
O1 C6 O2 . 5_766 128.5(3)
O1 C6 C1 . . 116.0(2)
O2 C6 C1 5_766 . 115.5(3)
O2 Mn1 O3 . . 88.79(7)
O2 Mn1 O2W . . 87.48(9)
O3 Mn1 O2W . . 175.65(9)
O2 Mn1 O1 . . 104.56(8)
O3 Mn1 O1 . . 94.65(7)
O2W Mn1 O1 . . 88.46(9)
O2 Mn1 O3W . . 90.28(9)
O3 Mn1 O3W . . 92.65(8)
O2W Mn1 O3W . . 85.13(9)
O1 Mn1 O3W . . 163.57(8)
O2 Mn1 O1W . . 172.34(8)
O3 Mn1 O1W . . 92.91(8)
O2W Mn1 O1W . . 90.50(9)
O1 Mn1 O1W . . 82.76(8)
O3W Mn1 O1W . . 82.19(9)
C1 N1 C5 . . 122.9(3)
C1 N1 H1 . . 118.5
C5 N1 H1 . . 118.5
C6 O1 Mn1 . . 127.94(18)
C6 O2 Mn1 5_766 . 142.42(18)
S1 O3 Mn1 . . 131.82(11)
O4 S1 O6 . . 110.72(12)
O4 S1 O3 . . 110.86(10)
O6 S1 O3 . . 110.26(11)
O4 S1 O5 . . 108.44(12)
O6 S1 O5 . . 107.90(12)
O3 S1 O5 . . 108.57(11)
Mn1 O1W H11 . . 123(2)
Mn1 O1W H12 . . 115(2)
H11 O1W H12 . . 109(2)
Mn1 O2W H21 . . 125(2)
Mn1 O2W H22 . . 125(2)
H21 O2W H22 . . 109(2)
Mn1 O3W H31 . . 117(2)
Mn1 O3W H32 . . 132(2)
H31 O3W H32 . . 111(3)

loop_
_geom_bond_atom_site_label_1
_geom_bond_atom_site_label_2
_geom_bond_site_symmetry_2
_geom_bond_distance
C1 N1 . 1.335(3)
C1 C2 . 1.368(4)
C1 C6 . 1.517(3)
C2 C3 . 1.374(4)
C2 H2 . 0.9300
C3 C4 . 1.383(5)
C3 H3 . 0.9300
C4 C5 . 1.358(5)
C4 H4 . 0.9300
C5 N1 . 1.342(4)
C5 H5 . 0.9300
C6 O1 . 1.244(3)
C6 O2 5_766 1.245(3)
Mn1 O2 . 2.1492(19)
Mn1 O3 . 2.1536(18)
Mn1 O2W . 2.1652(19)
Mn1 O1 . 2.1878(18)
Mn1 O3W . 2.1934(19)
Mn1 O1W . 2.198(2)
N1 H1 . 0.8600
O2 C6 5_766 1.245(3)
O3 S1 . 1.4703(17)
O4 S1 . 1.4613(19)
O5 S1 . 1.4817(19)
O6 S1 . 1.4622(19)
O1W H11 . 0.811(17)
O1W H12 . 0.835(17)
O2W H21 . 0.817(17)
O2W H22 . 0.827(17)
O3W H31 . 0.818(17)
O3W H32 . 0.826(17)

loop_
_geom_hbond_atom_site_label_D
_geom_hbond_atom_site_label_H
_geom_hbond_atom_site_label_A
_geom_hbond_site_symmetry_A
_geom_hbond_distance_DH
_geom_hbond_distance_HA
_geom_hbond_distance_DA
_geom_hbond_angle_DHA
N1 H1 O5 3_745 0.86 1.97 2.799(3) 161.2
O1W H11 O5 1_545 0.811(17) 2.058(17) 2.856(3) 168(3)
O1W H12 O5 3_745 0.835(17) 1.905(17) 2.735(3) 173(3)
O2W H21 O4 1_545 0.817(17) 1.901(17) 2.704(3) 167(4)
O2W H22 O4 5_766 0.827(17) 1.97(2) 2.758(3) 158(3)
O3W H31 O6 1_545 0.818(17) 1.919(18) 2.736(3) 177(4)
O3W H32 O6 8_855 0.826(17) 1.840(17) 2.660(3) 172(3)

loop_
_geom_torsion_atom_site_label_1
_geom_torsion_atom_site_label_2
_geom_torsion_atom_site_label_3
_geom_torsion_atom_site_label_4
_geom_torsion_site_symmetry_1
_geom_torsion_site_symmetry_4
_geom_torsion
N1 C1 C2 C3 . . -0.7(4)
C6 C1 C2 C3 . . 179.5(3)
C1 C2 C3 C4 . . 0.2(5)
C2 C3 C4 C5 . . 0.5(5)
C3 C4 C5 N1 . . -0.8(5)
N1 C1 C6 O1 . . 11.2(3)
C2 C1 C6 O1 . . -169.0(3)
N1 C1 C6 O2 . 5_766 -167.9(2)
C2 C1 C6 O2 . 5_766 11.9(4)
C2 C1 N1 C5 . . 0.4(4)
C6 C1 N1 C5 . . -179.8(2)
C4 C5 N1 C1 . . 0.3(5)
O2 C6 O1 Mn1 5_766 . 21.0(4)
C1 C6 O1 Mn1 . . -157.90(17)
O2 Mn1 O1 C6 . . -55.0(2)
O3 Mn1 O1 C6 . . -145.0(2)
O2W Mn1 O1 C6 . . 32.0(2)
O3W Mn1 O1 C6 . . 98.9(4)
O1W Mn1 O1 C6 . . 122.7(2)
O3 Mn1 O2 C6 . 5_766 -176.0(3)
O2W Mn1 O2 C6 . 5_766 1.7(3)
O1 Mn1 O2 C6 . 5_766 89.5(3)
O3W Mn1 O2 C6 . 5_766 -83.4(3)
O2 Mn1 O3 S1 . . -51.74(16)
O1 Mn1 O3 S1 . . 52.77(16)
O3W Mn1 O3 S1 . . -141.97(17)
O1W Mn1 O3 S1 . . 135.73(16)
Mn1 O3 S1 O4 . . -12.1(2)
Mn1 O3 S1 O6 . . 110.89(16)
Mn1 O3 S1 O5 . . -131.11(14)
